data_2018487
loop_
_publ_author_name
'Jin, Shuang'
'Wen, Mei-Feng'
'Liu, Lu-Fang'
'Gao, Ming-Juan'
'Wu, Jian-Zhong'

_publ_section_title
;
 Synthesis and supramolecular networks of
 5,6-dioxo-1,10-phenanthroline-2,9-dicarboxylic acid dihydrate and its
 first coordination compound
 <i>cis</i>-diaquachlorido(5,6-dioxo-1,10-phenanthroline-2,9-dicarboxylic
 acid-\k^4^<i>O</i>^2^,<i>N</i>,<i>N</i>',<i>O</i>^9^)manganese(II)
 chloride dihydrate
;
_journal_coeditor_code TP3010
_journal_issue 5
_journal_name_full 'Acta Crystallographica Section C'
_journal_page_first m135
_journal_page_last m138
_journal_paper_doi 10.1107/S0108270112017763
_journal_volume 68
_journal_year 2012
_chemical_formula_iupac 'C14 H6 N2 O6, 2H2 O'
_chemical_formula_moiety 'C14 H6 N2 O6, 2(H2 O)'
_chemical_formula_sum 'C14 H10 N2 O8'
_chemical_formula_weight 334.24
_chemical_name_systematic
;
5,6-dioxo-1,10-phenanthroline-2,9-dicarboxylic acid dihydrate
;
_space_group_IT_number 14
_symmetry_cell_setting monoclinic
_symmetry_space_group_name_Hall '-P 2ybc'
_symmetry_space_group_name_H-M 'P 1 21/c 1'
_atom_sites_solution_hydrogens geom
_atom_sites_solution_primary direct
_atom_sites_solution_secondary difmap
_audit_creation_method SHELXL-97
_cell_angle_alpha 90.00
_cell_angle_beta 115.049(13)
_cell_angle_gamma 90.00
_cell_formula_units_Z 4
_cell_length_a 7.206(2)
_cell_length_b 15.968(6)
_cell_length_c 13.055(3)
_cell_measurement_reflns_used 1820
_cell_measurement_temperature 296(2)
_cell_measurement_theta_max 25.76
_cell_measurement_theta_min 2.55
_cell_volume 1360.9(7)
_computing_cell_refinement 'APEX2 (Bruker, 2004)'
_computing_data_collection 'APEX2 (Bruker, 2004)'
_computing_data_reduction 'APEX2 (Bruker, 2004)'
_computing_molecular_graphics 'ORTEP-3 (Farrugia, 1997)'
_computing_publication_material 'PLATON (Spek, 2009)'
_computing_structure_refinement 'SHELXL97 (Sheldrick, 2008)'
_computing_structure_solution 'SHELXS97 (Sheldrick, 2008)'
_diffrn_ambient_temperature 296(2)
_diffrn_measured_fraction_theta_full 0.997
_diffrn_measured_fraction_theta_max 0.997
_diffrn_measurement_device_type 'Bruker APEXII CCD area-detector'
_diffrn_measurement_method '\f and \w scans'
_diffrn_radiation_monochromator graphite
_diffrn_radiation_source 'fine-focus sealed tube'
_diffrn_radiation_type MoK\a
_diffrn_radiation_wavelength 0.71073
_diffrn_reflns_av_R_equivalents 0.0344
_diffrn_reflns_av_sigmaI/netI 0.0439
_diffrn_reflns_limit_h_max 8
_diffrn_reflns_limit_h_min -8
_diffrn_reflns_limit_k_max 19
_diffrn_reflns_limit_k_min -17
_diffrn_reflns_limit_l_max 15
_diffrn_reflns_limit_l_min -15
_diffrn_reflns_number 6770
_diffrn_reflns_theta_full 25.50
_diffrn_reflns_theta_max 25.50
_diffrn_reflns_theta_min 2.14
_exptl_absorpt_coefficient_mu 0.137
_exptl_absorpt_correction_T_max 0.9837
_exptl_absorpt_correction_T_min 0.9731
_exptl_absorpt_correction_type multi-scan
_exptl_absorpt_process_details '(SADABS; Bruker, 2002)'
_exptl_crystal_colour colourless
_exptl_crystal_density_diffrn 1.631
_exptl_crystal_density_method 'not measured'
_exptl_crystal_description block
_exptl_crystal_F_000 688
_exptl_crystal_size_max 0.20
_exptl_crystal_size_mid 0.13
_exptl_crystal_size_min 0.12
_refine_diff_density_max 0.182
_refine_diff_density_min -0.286
_refine_ls_extinction_method none
_refine_ls_goodness_of_fit_ref 1.029
_refine_ls_hydrogen_treatment constr
_refine_ls_matrix_type full
_refine_ls_number_parameters 217
_refine_ls_number_reflns 2517
_refine_ls_number_restraints 0
_refine_ls_restrained_S_all 1.029
_refine_ls_R_factor_all 0.0835
_refine_ls_R_factor_gt 0.0476
_refine_ls_shift/su_max 0.000
_refine_ls_shift/su_mean 0.000
_refine_ls_structure_factor_coef Fsqd
_refine_ls_weighting_details 'calc w=1/[\s^2^(Fo^2^)+(0.0626P)^2^+0.4185P] where P=(Fo^2^+2Fc^2^)/3'
_refine_ls_weighting_scheme calc
_refine_ls_wR_factor_gt 0.1162
_refine_ls_wR_factor_ref 0.1383
_reflns_number_gt 1610
_reflns_number_total 2517
_reflns_threshold_expression I>2\s(I)
_cod_data_source_file tp3010.cif
_cod_data_source_block I
_cod_original_sg_symbol_H-M 'P 21/c'
_cod_database_code 2018487
_cod_database_fobs_code 2018487

loop_
_symmetry_equiv_pos_as_xyz
'x, y, z'
'-x, y+1/2, -z+1/2'
'-x, -y, -z'
'x, -y-1/2, z-1/2'

loop_
_atom_site_type_symbol
_atom_site_label
_atom_site_fract_x
_atom_site_fract_y
_atom_site_fract_z
_atom_site_U_iso_or_equiv
_atom_site_adp_type
_atom_site_calc_flag
_atom_site_refinement_flags
_atom_site_occupancy
_atom_site_symmetry_multiplicity
O O1 0.0582(3) 1.29993(11) 0.64417(16) 0.0557(6) Uani d . 1 1
O O2 0.0660(3) 1.25251(11) 0.48964(15) 0.0551(6) Uani d . 1 1
H H2 0.0833 1.2077 0.4643 0.083 Uiso d R 1 1
O O3 0.4382(4) 0.91298(14) 0.89740(17) 0.0776(7) Uani d . 1 1
O O4 0.4696(3) 0.79054(12) 0.76275(17) 0.0605(6) Uani d . 1 1
O O5 0.2200(3) 1.01996(12) 0.24213(15) 0.0548(5) Uani d . 1 1
O O6 0.2272(3) 0.88409(11) 0.20723(16) 0.0596(6) Uani d . 1 1
H H6 0.1929 0.9001 0.1421 0.089 Uiso d R 1 1
N N1 0.1997(3) 1.10060(12) 0.58679(16) 0.0339(5) Uani d . 1 1
N N2 0.2549(3) 0.98064(11) 0.45496(16) 0.0327(5) Uani d . 1 1
C C1 0.0962(4) 1.24268(16) 0.5943(2) 0.0422(6) Uani d . 1 1
C C2 0.1736(4) 1.16042(15) 0.6506(2) 0.0366(6) Uani d . 1 1
C C3 0.2129(4) 1.14979(17) 0.7632(2) 0.0441(7) Uani d . 1 1
H H3 0.1916 1.1932 0.8045 0.053 Uiso calc R 1 1
C C4 0.2841(4) 1.07343(17) 0.8122(2) 0.0445(7) Uani d . 1 1
H H4 0.3130 1.0642 0.8878 0.053 Uiso calc R 1 1
C C5 0.3123(4) 1.01008(15) 0.7475(2) 0.0376(6) Uani d . 1 1
C C6 0.2667(4) 1.02579(14) 0.6342(2) 0.0328(6) Uani d . 1 1
C C7 0.3919(4) 0.92756(17) 0.7992(2) 0.0453(7) Uani d . 1 1
C C8 0.4134(4) 0.85965(17) 0.7239(2) 0.0419(6) Uani d . 1 1
C C9 0.3658(4) 0.88056(15) 0.6053(2) 0.0366(6) Uani d . 1 1
C C10 0.2959(3) 0.96023(14) 0.56153(19) 0.0315(5) Uani d . 1 1
C C11 0.3927(4) 0.82113(16) 0.5368(2) 0.0432(6) Uani d . 1 1
H H11 0.4393 0.7678 0.5644 0.052 Uiso calc R 1 1
C C12 0.3501(4) 0.84143(16) 0.4269(2) 0.0424(7) Uani d . 1 1
H H12 0.3662 0.8023 0.3786 0.051 Uiso calc R 1 1
C C13 0.2826(4) 0.92140(15) 0.3900(2) 0.0356(6) Uani d . 1 1
C C14 0.2373(4) 0.94806(17) 0.2715(2) 0.0392(6) Uani d . 1 1
O O1W 0.0457(3) 1.13852(11) 0.34725(15) 0.0538(6) Uani d . 1 1
H H1W 0.0582 1.1516 0.2880 0.081 Uiso d R 1 1
H H2W 0.1090 1.0941 0.3700 0.081 Uiso d R 1 1
O O2W 0.1357(4) 0.93251(14) 0.00342(16) 0.0728(7) Uani d . 1 1
H H3W 0.0624 0.8964 -0.0460 0.109 Uiso d R 1 1
H H4W 0.2198 0.9662 -0.0070 0.109 Uiso d R 1 1

loop_
_atom_site_aniso_label
_atom_site_aniso_U_11
_atom_site_aniso_U_22
_atom_site_aniso_U_33
_atom_site_aniso_U_12
_atom_site_aniso_U_13
_atom_site_aniso_U_23
O1 0.0749(15) 0.0419(11) 0.0533(12) 0.0079(10) 0.0300(11) -0.0058(9)
O2 0.0826(16) 0.0399(11) 0.0459(11) 0.0067(10) 0.0303(11) 0.0000(8)
O3 0.116(2) 0.0759(15) 0.0421(13) 0.0238(14) 0.0344(13) 0.0151(11)
O4 0.0706(15) 0.0529(12) 0.0614(13) 0.0133(11) 0.0313(12) 0.0188(10)
O5 0.0773(15) 0.0488(12) 0.0430(11) 0.0019(10) 0.0301(11) -0.0004(9)
O6 0.0897(17) 0.0506(12) 0.0448(12) 0.0007(11) 0.0345(12) -0.0084(9)
N1 0.0324(12) 0.0372(12) 0.0343(11) -0.0030(9) 0.0163(10) -0.0027(9)
N2 0.0297(12) 0.0373(11) 0.0333(11) -0.0019(9) 0.0156(9) -0.0007(9)
C1 0.0448(17) 0.0395(15) 0.0431(16) -0.0028(12) 0.0193(13) -0.0067(12)
C2 0.0324(15) 0.0382(14) 0.0401(14) -0.0039(11) 0.0161(12) -0.0037(11)
C3 0.0472(18) 0.0466(16) 0.0419(16) -0.0046(13) 0.0221(14) -0.0107(12)
C4 0.0477(18) 0.0556(17) 0.0336(14) -0.0024(13) 0.0204(13) -0.0013(12)
C5 0.0319(15) 0.0455(15) 0.0363(14) -0.0034(12) 0.0155(12) 0.0016(11)
C6 0.0280(14) 0.0373(14) 0.0356(13) -0.0038(11) 0.0160(11) 0.0010(11)
C7 0.0455(17) 0.0551(17) 0.0354(15) -0.0005(13) 0.0172(13) 0.0067(12)
C8 0.0350(16) 0.0417(15) 0.0498(16) 0.0026(12) 0.0187(13) 0.0098(12)
C9 0.0312(14) 0.0390(14) 0.0421(15) -0.0009(11) 0.0180(12) 0.0025(11)
C10 0.0253(13) 0.0357(13) 0.0346(13) -0.0038(10) 0.0137(11) 0.0002(10)
C11 0.0414(17) 0.0372(14) 0.0514(16) 0.0047(12) 0.0201(14) 0.0019(12)
C12 0.0449(17) 0.0397(15) 0.0471(16) 0.0002(12) 0.0239(14) -0.0068(11)
C13 0.0304(14) 0.0393(14) 0.0396(14) -0.0045(11) 0.0171(12) -0.0055(11)
C14 0.0353(15) 0.0451(16) 0.0408(15) -0.0021(12) 0.0196(12) -0.0063(13)
O1W 0.0754(15) 0.0500(11) 0.0442(11) 0.0114(10) 0.0331(11) 0.0055(9)
O2W 0.0940(18) 0.0766(15) 0.0490(13) -0.0245(13) 0.0315(13) -0.0065(10)

loop_
_atom_type_symbol
_atom_type_description
_atom_type_scat_dispersion_real
_atom_type_scat_dispersion_imag
_atom_type_scat_source
C C 0.0033 0.0016 'International Tables Vol C Tables 4.2.6.8 and 6.1.1.4'
H H 0.0000 0.0000 'International Tables Vol C Tables 4.2.6.8 and 6.1.1.4'
N N 0.0061 0.0033 'International Tables Vol C Tables 4.2.6.8 and 6.1.1.4'
O O 0.0106 0.0060 'International Tables Vol C Tables 4.2.6.8 and 6.1.1.4'

loop_
_geom_angle_atom_site_label_1
_geom_angle_atom_site_label_2
_geom_angle_atom_site_label_3
_geom_angle
C1 O2 H2 109.5
C14 O6 H6 109.5
C2 N1 C6 118.0(2)
C10 N2 C13 117.4(2)
O1 C1 O2 119.7(2)
O1 C1 C2 121.2(2)
O2 C1 C2 119.1(2)
N1 C2 C3 123.8(2)
N1 C2 C1 116.4(2)
C3 C2 C1 119.8(2)
C4 C3 C2 118.2(2)
C4 C3 H3 120.9
C2 C3 H3 120.9
C3 C4 C5 119.1(2)
C3 C4 H4 120.4
C5 C4 H4 120.4
C4 C5 C6 119.0(2)
C4 C5 C7 120.0(2)
C6 C5 C7 121.0(2)
N1 C6 C5 121.8(2)
N1 C6 C10 117.0(2)
C5 C6 C10 121.1(2)
O3 C7 C5 122.5(2)
O3 C7 C8 119.6(2)
C5 C7 C8 117.8(2)
O4 C8 C9 122.3(2)
O4 C8 C7 119.2(2)
C9 C8 C7 118.5(2)
C11 C9 C10 119.2(2)
C11 C9 C8 119.6(2)
C10 C9 C8 121.2(2)
N2 C10 C9 122.0(2)
N2 C10 C6 117.7(2)
C9 C10 C6 120.3(2)
C12 C11 C9 119.1(2)
C12 C11 H11 120.4
C9 C11 H11 120.4
C11 C12 C13 118.3(2)
C11 C12 H12 120.9
C13 C12 H12 120.9
N2 C13 C12 123.9(2)
N2 C13 C14 115.2(2)
C12 C13 C14 120.9(2)
O5 C14 O6 125.0(2)
O5 C14 C13 123.3(2)
O6 C14 C13 111.7(2)
H1W O1W H2W 106.6
H3W O2W H4W 123.3

loop_
_geom_bond_atom_site_label_1
_geom_bond_atom_site_label_2
_geom_bond_distance
O1 C1 1.219(3)
O2 C1 1.298(3)
O2 H2 0.8201
O3 C7 1.202(3)
O4 C8 1.210(3)
O5 C14 1.200(3)
O6 C14 1.305(3)
O6 H6 0.8200
N1 C2 1.333(3)
N1 C6 1.338(3)
N2 C10 1.335(3)
N2 C13 1.340(3)
C1 C2 1.493(4)
C2 C3 1.384(3)
C3 C4 1.371(4)
C3 H3 0.9300
C4 C5 1.387(3)
C4 H4 0.9300
C5 C6 1.396(3)
C5 C7 1.481(4)
C6 C10 1.486(3)
C7 C8 1.515(4)
C8 C9 1.475(4)
C9 C11 1.373(3)
C9 C10 1.398(3)
C11 C12 1.372(4)
C11 H11 0.9300
C12 C13 1.379(4)
C12 H12 0.9300
C13 C14 1.501(4)
O1W H1W 0.8420
O1W H2W 0.8276
O2W H3W 0.8597
O2W H4W 0.8629

loop_
_geom_hbond_atom_site_label_D
_geom_hbond_atom_site_label_H
_geom_hbond_atom_site_label_A
_geom_hbond_site_symmetry_A
_geom_hbond_distance_DH
_geom_hbond_distance_HA
_geom_hbond_distance_DA
_geom_hbond_angle_DHA
C12 H12 O4 4_575 0.93 2.45 3.3670(10) 169.8
O1W H1W O1 4_585 0.84 2.03 2.865(3) 170.3
O2 H2 O1W . 0.82 1.81 2.561(2) 151.6
O1W H2W O5 . 0.83 2.44 2.917(3) 117.4
O1W H2W N2 . 0.83 2.15 2.968(3) 169.0
O2W H3W O1 2_545 0.86 1.96 2.805(3) 168.8
O2W H4W O3 1_554 0.86 2.53 3.053(3) 119.5
O6 H6 O2W . 0.82 1.76 2.574(3) 176.2

loop_
_geom_torsion_atom_site_label_1
_geom_torsion_atom_site_label_2
_geom_torsion_atom_site_label_3
_geom_torsion_atom_site_label_4
_geom_torsion
C6 N1 C2 C3 0.4(4)
C6 N1 C2 C1 -179.3(2)
O1 C1 C2 N1 176.5(2)
O2 C1 C2 N1 -2.4(4)
O1 C1 C2 C3 -3.3(4)
O2 C1 C2 C3 177.9(2)
N1 C2 C3 C4 0.4(4)
C1 C2 C3 C4 -179.9(2)
C2 C3 C4 C5 -0.5(4)
C3 C4 C5 C6 -0.2(4)
C3 C4 C5 C7 179.1(2)
C2 N1 C6 C5 -1.2(3)
C2 N1 C6 C10 -179.7(2)
C4 C5 C6 N1 1.1(4)
C7 C5 C6 N1 -178.2(2)
C4 C5 C6 C10 179.5(2)
C7 C5 C6 C10 0.2(4)
C4 C5 C7 O3 -1.6(4)
C6 C5 C7 O3 177.7(3)
C4 C5 C7 C8 178.1(2)
C6 C5 C7 C8 -2.6(4)
O3 C7 C8 O4 2.9(4)
C5 C7 C8 O4 -176.8(2)
O3 C7 C8 C9 -176.8(3)
C5 C7 C8 C9 3.5(4)
O4 C8 C9 C11 -2.5(4)
C7 C8 C9 C11 177.2(2)
O4 C8 C9 C10 178.3(3)
C7 C8 C9 C10 -2.1(4)
C13 N2 C10 C9 0.2(3)
C13 N2 C10 C6 179.6(2)
C11 C9 C10 N2 -0.2(4)
C8 C9 C10 N2 179.0(2)
C11 C9 C10 C6 -179.6(2)
C8 C9 C10 C6 -0.4(4)
N1 C6 C10 N2 0.5(3)
C5 C6 C10 N2 -178.0(2)
N1 C6 C10 C9 179.9(2)
C5 C6 C10 C9 1.4(3)
C10 C9 C11 C12 -0.1(4)
C8 C9 C11 C12 -179.3(2)
C9 C11 C12 C13 0.4(4)
C10 N2 C13 C12 0.1(4)
C10 N2 C13 C14 -179.1(2)
C11 C12 C13 N2 -0.4(4)
C11 C12 C13 C14 178.8(2)
N2 C13 C14 O5 15.3(4)
C12 C13 C14 O5 -164.0(3)
N2 C13 C14 O6 -167.1(2)
C12 C13 C14 O6 13.6(3)

loop_
_cod_related_entry_id
_cod_related_entry_database
_cod_related_entry_code
1 ChemSpider 30654368
